data_9017707
loop_
_publ_author_name
'Biagioni, C.'
'Bindi, L.'
'Nestola, F.'
'Cannon, R.'
'Roth, P.'
'Raber, T.'

_publ_section_title
;
 Ferrostalderite, CuFe2TlAs2S6, a new mineral from Lengenbach, Switzerland:
 occurrence, crystal structure, and emphasis on the role of iron in sulfosalts
;
_journal_name_full 'Mineralogical Magazine'
_journal_page_first 175
_journal_page_last 186
_journal_volume 80
_journal_year 2016
_chemical_compound_source 'Lengenbach quarry, Binn Valley, Wallis, Switzerland'
_chemical_formula_sum 'Ag0.3 As1.96 Cu0.75 Fe1.36 Hg0.06 S6 Sb0.04 Tl Zn0.53'
_chemical_name_mineral Ferrostalderite
_space_group_IT_number 121
_space_group_name_Hall 'I -4 2'
_space_group_name_H-M_alt 'I -4 2 m'
_symmetry_space_group_name_H-M 'I -4 2 m'
_cell_angle_alpha 90
_cell_angle_beta 90
_cell_angle_gamma 90
_cell_length_a 9.8786
_cell_length_b 9.8786
_cell_length_c 10.8489
_cell_formula_units_Z 4
_cell_volume 1058.709
_database_code_amcsd 0020619
_exptl_crystal_density_diffrn 4.713
_cod_data_source_file inputs/fixed/downloads/18/18614.cif
_cod_data_source_block 18614
_cod_original_formula_sum 'Cu.75 Zn.53 Fe1.36 Ag.3 Hg.06 Tl (As1.96 Sb.04) S6'
_cod_database_code 9017707

loop_
_space_group_symop_operation_xyz
x,y,z
1/2+x,1/2+y,1/2+z
-y,-x,z
1/2-y,1/2-x,1/2+z
y,-x,-z
1/2+y,1/2-x,1/2-z
-x,y,-z
1/2-x,1/2+y,1/2-z
-x,-y,z
1/2-x,1/2-y,1/2+z
y,x,z
1/2+y,1/2+x,1/2+z
-y,x,-z
1/2-y,1/2+x,1/2-z
x,-y,-z
1/2+x,1/2-y,1/2-z

loop_
_atom_site_aniso_label
_atom_site_aniso_U_11
_atom_site_aniso_U_22
_atom_site_aniso_U_33
_atom_site_aniso_U_12
_atom_site_aniso_U_13
_atom_site_aniso_U_23
CuM1 0.01490 0.01490 0.03330 0.00000 0.00000 0.00000
ZnM1 0.01490 0.01490 0.03330 0.00000 0.00000 0.00000
FeM2 0.03250 0.02220 0.02200 0.00000 0.00000 -0.00090
AgM2 0.03250 0.02220 0.02200 0.00000 0.00000 -0.00090
ZnM2 0.03250 0.02220 0.02200 0.00000 0.00000 -0.00090
HgM2 0.03250 0.02220 0.02200 0.00000 0.00000 -0.00090
Tl 0.05930 0.05930 0.02520 -0.01780 0.00000 0.00000
As 0.01720 0.01720 0.01960 -0.00030 0.00090 0.00090
Sb 0.01720 0.01720 0.01960 -0.00030 0.00090 0.00090
S1 0.02000 0.02010 0.02140 0.00540 0.00210 -0.00160
S2 0.02300 0.02300 0.01760 -0.00190 -0.00180 -0.00180

loop_
_atom_site_label
_atom_site_fract_x
_atom_site_fract_y
_atom_site_fract_z
_atom_site_occupancy
_atom_site_U_iso_or_equiv
CuM1 0.00000 0.50000 0.25000 0.75000 0.02100
ZnM1 0.00000 0.50000 0.25000 0.25000 0.02100
FeM2 0.22410 0.50000 0.50000 0.68000 0.02560
AgM2 0.22410 0.50000 0.50000 0.15000 0.02560
ZnM2 0.22410 0.50000 0.50000 0.14000 0.02560
HgM2 0.22410 0.50000 0.50000 0.03000 0.02560
Tl 0.00000 0.00000 0.34889 1.00000 0.04790
As 0.26343 0.26343 0.24860 0.98000 0.01800
Sb 0.26343 0.26343 0.24860 0.02000 0.01800
S1 0.10170 0.34100 0.37900 1.00000 0.02070
S2 0.12870 0.12870 0.13000 1.00000 0.02130

loop_
_cod_related_entry_id
_cod_related_entry_database
_cod_related_entry_code
1 AMCSD 0020619
